data_7718389
loop_
_publ_author_name
'Knott, Jackson P.'
'Hsiang, Shou-Jen'
'Hayes, Paul G.'

_publ_section_title
;
 Alkylamido lutetium complexes as prospective lutetium imido precursors:
 synthesis, characterization and ligand design.
;
_journal_issue 15
_journal_name_full 'Dalton transactions (Cambridge, England : 2003)'
_journal_page_first 6261
_journal_page_last 6273
_journal_paper_doi 10.1039/d5dt00338e
_journal_volume 54
_journal_year 2025
_chemical_formula_moiety 'C28 H45 N7 P2'
_chemical_formula_sum 'C28 H45 N7 P2'
_chemical_formula_weight 541.65
_space_group_crystal_system monoclinic
_space_group_IT_number 14
_space_group_name_Hall '-P 2yn'
_space_group_name_H-M_alt 'P 1 21/n 1'
_atom_sites_solution_hydrogens geom
_audit_creation_date 2025-02-11
_audit_creation_method
;
Olex2 1.5
(compiled 2024.02.16 svn.r378c4104 for OlexSys, GUI svn.r6928)
;
_audit_update_record
;
2025-02-11 deposited with the CCDC.	2025-03-19 downloaded from the CCDC.
;
_cell_angle_alpha 90
_cell_angle_beta 108.5340(10)
_cell_angle_gamma 90
_cell_formula_units_Z 4
_cell_length_a 11.09120(10)
_cell_length_b 24.3906(2)
_cell_length_c 11.85320(10)
_cell_measurement_reflns_used 19539
_cell_measurement_temperature 100.0(2)
_cell_measurement_theta_max 79.5850
_cell_measurement_theta_min 3.6030
_cell_volume 3040.23(5)
_computing_cell_refinement 'CrysAlisPro 1.171.38.43 (Rigaku OD, 2015)'
_computing_data_collection 'CrysAlisPro 1.171.38.43 (Rigaku OD, 2015)'
_computing_data_reduction 'CrysAlisPro 1.171.38.43 (Rigaku OD, 2015)'
_computing_molecular_graphics 'Olex2 1.5 (Dolomanov et al., 2009)'
_computing_publication_material 'Olex2 1.5 (Dolomanov et al., 2009)'
_computing_structure_refinement 'SHELXL 2019/3 (Sheldrick, 2015)'
_computing_structure_solution 'ShelXT (Sheldrick, 2015)'
_diffrn_ambient_temperature 100
_diffrn_detector_type 'Pilatus 200/300K'
_diffrn_measured_fraction_theta_full 1.000
_diffrn_measured_fraction_theta_max 0.988
_diffrn_measurement_details
;
List of Runs (angles in degrees, time in seconds):

  # Type    Start    End  Width  t~exp~   \w     \q     \k     \f   Frames
#--------------------------------------------------------------------------
  1  \w   -102.00 -27.00   0.50    0.51    --  -38.50 -57.00-180.00  150
  2  \w    -50.00  25.00   0.50    0.51    --  -38.50  57.00 -90.00  150
  3  \w   -103.00 -15.00   0.50    0.51    --  -38.50 -77.00-150.00  176
  4  \w   -102.00 -27.00   0.50    0.51    --  -38.50 -57.00 120.00  150
  5  \w    -14.00  61.00   0.50    0.51    --   49.06 -57.00-120.00  150
  6  \w    107.00 177.00   0.50    2.04    --  111.00  38.00-180.00  140
  7  \w     41.00 116.00   0.50    2.04    --  111.00-111.00 150.00  150
  8  \w     47.00 117.00   0.50    2.04    --  111.00 -50.00  90.00  140
  9  \w     45.00 115.00   0.50    2.04    --  111.00 -38.00 -60.00  140
 10  \w    105.00 175.00   0.50    2.04    --  111.00  50.00-150.00  140
 11  \w    105.00 175.00   0.50    2.04    --  111.00  50.00 150.00  140
 12  \w     41.00 143.00   0.50    2.04    --  111.00 -91.00  90.00  204
 13  \w     41.00 115.00   0.50    2.04    --  111.00 -25.00  30.00  148
 14  \w    105.00 175.00   0.50    2.04    --  111.00  50.00  60.00  140
 15  \w     41.00 143.00   0.50    2.04    --  111.00 -91.00 120.00  204
 16  \w     47.00 117.00   0.50    2.04    --  111.00 -50.00 150.00  140
 17  \w     41.00 143.00   0.50    2.04    --  111.00 -91.00 120.00  204
 18  \w    107.00 178.00   0.50    2.04    --  111.00  25.00 -90.00  142
 19  \w     41.00 116.00   0.50    2.04    --  111.00-111.00 -60.00  150
 20  \w     48.00 126.00   0.50    2.04    --  111.00 -63.00   0.00  156
 21  \w    101.00 178.00   0.50    2.04    --  111.00  12.00-120.00  154
 22  \w     42.00  99.00   0.50    2.04    --  111.00 -25.00-120.00  114
;
_diffrn_measurement_device 'four-circle diffractometer'
_diffrn_measurement_device_type 'SuperNova, Dual, Cu at zero, Pilatus 200/300K'
_diffrn_measurement_method '\w scans'
_diffrn_radiation_type CuK\a
_diffrn_radiation_wavelength 1.54184
_diffrn_reflns_av_R_equivalents 0.0416
_diffrn_reflns_av_unetI/netI 0.0321
_diffrn_reflns_Laue_measured_fraction_full 1.000
_diffrn_reflns_Laue_measured_fraction_max 0.988
_diffrn_reflns_limit_h_max 14
_diffrn_reflns_limit_h_min -14
_diffrn_reflns_limit_k_max 22
_diffrn_reflns_limit_k_min -30
_diffrn_reflns_limit_l_max 15
_diffrn_reflns_limit_l_min -13
_diffrn_reflns_number 33645
_diffrn_reflns_point_group_measured_fraction_full 1.000
_diffrn_reflns_point_group_measured_fraction_max 0.988
_diffrn_reflns_theta_full 67.684
_diffrn_reflns_theta_max 79.995
_diffrn_reflns_theta_min 3.624
_exptl_absorpt_coefficient_mu 1.515
_exptl_absorpt_correction_T_max 1.00000
_exptl_absorpt_correction_T_min 0.92290
_exptl_absorpt_correction_type multi-scan
_exptl_absorpt_process_details
;
CrysAlisPro 1.171.38.43 (Rigaku Oxford Diffraction, 2015)
Empirical absorption correction using spherical harmonics,
 implemented in SCALE3 ABSPACK scaling algorithm.
;
_exptl_crystal_colour 'clear light colourless'
_exptl_crystal_colour_lustre clear
_exptl_crystal_colour_modifier light
_exptl_crystal_colour_primary colourless
_exptl_crystal_density_diffrn 1.183
_exptl_crystal_description prism
_exptl_crystal_F_000 1168
_exptl_crystal_size_max 1
_exptl_crystal_size_mid 0.8
_exptl_crystal_size_min 0.5
_refine_diff_density_max 0.319
_refine_diff_density_min -0.400
_refine_diff_density_rms 0.055
_refine_ls_extinction_method none
_refine_ls_goodness_of_fit_ref 1.105
_refine_ls_hydrogen_treatment constr
_refine_ls_matrix_type full
_refine_ls_number_parameters 346
_refine_ls_number_reflns 6555
_refine_ls_number_restraints 0
_refine_ls_restrained_S_all 1.105
_refine_ls_R_factor_all 0.0444
_refine_ls_R_factor_gt 0.0397
_refine_ls_shift/su_max 0.001
_refine_ls_shift/su_mean 0.000
_refine_ls_structure_factor_coef Fsqd
_refine_ls_weighting_details 'w=1/[\s^2^(Fo^2^)+(0.0446P)^2^+1.8591P] where P=(Fo^2^+2Fc^2^)/3'
_refine_ls_weighting_scheme calc
_refine_ls_wR_factor_gt 0.1023
_refine_ls_wR_factor_ref 0.1052
_reflns_Friedel_coverage 0.000
_reflns_number_gt 5868
_reflns_number_total 6555
_reflns_threshold_expression 'I > 2\s(I)'
_cod_data_source_file d5dt00338e2.cif
_cod_data_source_block ph17028
_cod_depositor_comments 'Adding full bibliography for 7718388--7718395.cif.'
_cod_database_code 7718389
_shelx_shelxl_version_number 2019/3
_shelx_space_group_comment
;
The symmetry employed for this shelxl refinement is uniquely defined
by the following loop, which should always be used as a source of
symmetry information in preference to the above space-group names.
They are only intended as comments.
;
_shelx_estimated_absorpt_t_max 0.518
_shelx_estimated_absorpt_t_min 0.313
_olex2_refinement_description
;
1. Fixed Uiso
 At 1.2 times of:
  All C(H) groups, All N(H) groups
 At 1.5 times of:
  All C(H,H,H) groups
2.a Ternary CH refined with riding coordinates:
 C11(H11), C6(H6), C12(H12), C5(H5)
2.b Aromatic/amide H refined with riding coordinates:
 N1(H1), C3(H3), C2(H2), C25(H25), C19(H19)
2.c Idealised Me refined as rotating group:
 C27(H27A,H27B,H27C), C28(H28A,H28B,H28C), C22(H22A,H22B,H22C), C7(H7A,H7B,
 H7C), C21(H21A,H21B,H21C), C15(H15A,H15B,H15C), C10(H10A,H10B,H10C), C16(H16A,
 H16B,H16C), C14(H14A,H14B,H14C), C13(H13A,H13B,H13C), C8(H8A,H8B,H8C), C9(H9A,
 H9B,H9C)
;
_olex2_submission_special_instructions 'No special instructions were received'
_oxdiff_exptl_absorpt_empirical_details
;
Empirical correction (ABSPACK) includes:
- Absorption correction using spherical harmonics
- Frame scaling
;

loop_
_space_group_symop_operation_xyz
'x, y, z'
'-x+1/2, y+1/2, -z+1/2'
'-x, -y, -z'
'x-1/2, -y-1/2, z-1/2'

loop_
_atom_site_label
_atom_site_type_symbol
_atom_site_fract_x
_atom_site_fract_y
_atom_site_fract_z
_atom_site_U_iso_or_equiv
_atom_site_adp_type
_atom_site_occupancy
_atom_site_site_symmetry_order
_atom_site_calc_flag
_atom_site_refinement_flags_posn
_atom_site_refinement_flags_adp
_atom_site_refinement_flags_occupancy
_atom_site_disorder_assembly
_atom_site_disorder_group
P1 P 0.30289(3) 0.23661(2) 0.33489(3) 0.01420(10) Uani 1 1 d . . . . .
P2 P 0.26145(3) 0.38454(2) 0.67714(3) 0.01518(10) Uani 1 1 d . . . . .
N1 N 0.29337(11) 0.31201(5) 0.50859(11) 0.0145(2) Uani 1 1 d . . . . .
H1 H 0.352439 0.332695 0.495287 0.017 Uiso 1 1 calc R U . . .
N6 N 0.58175(12) 0.45688(5) 0.76214(12) 0.0175(3) Uani 1 1 d . . . . .
N4 N 0.49129(12) 0.33350(5) 0.40817(12) 0.0163(2) Uani 1 1 d . . . . .
N5 N 0.63381(12) 0.27944(5) 0.33777(12) 0.0185(3) Uani 1 1 d . . . . .
N3 N 0.40851(12) 0.39875(5) 0.69765(12) 0.0182(3) Uani 1 1 d . . . . .
N7 N 0.38475(12) 0.48002(5) 0.79529(12) 0.0188(3) Uani 1 1 d . . . . .
N2 N 0.44999(12) 0.24087(5) 0.34984(12) 0.0182(3) Uani 1 1 d . . . . .
C23 C 0.52512(14) 0.28592(6) 0.36577(13) 0.0161(3) Uani 1 1 d . . . . .
C24 C 0.70698(14) 0.32367(6) 0.34543(14) 0.0177(3) Uani 1 1 d . . . . .
C1 C 0.23330(14) 0.32272(6) 0.59086(13) 0.0159(3) Uani 1 1 d . . . . .
C4 C 0.24748(13) 0.26420(6) 0.45025(13) 0.0148(3) Uani 1 1 d . . . . .
C26 C 0.56649(14) 0.37740(6) 0.41543(13) 0.0162(3) Uani 1 1 d . . . . .
C11 C 0.14747(14) 0.43487(6) 0.58665(14) 0.0186(3) Uani 1 1 d . . . . .
H11 H 0.151761 0.468521 0.635959 0.022 Uiso 1 1 calc R U . . .
C3 C 0.15463(14) 0.24446(6) 0.49530(14) 0.0170(3) Uani 1 1 d . . . . .
H3 H 0.106188 0.211928 0.471082 0.020 Uiso 1 1 calc R U . . .
C2 C 0.14530(14) 0.28141(6) 0.58341(14) 0.0174(3) Uani 1 1 d . . . . .
H2 H 0.089143 0.278552 0.629212 0.021 Uiso 1 1 calc R U . . .
C17 C 0.45859(14) 0.44629(6) 0.75302(13) 0.0165(3) Uani 1 1 d . . . . .
C20 C 0.43617(15) 0.52698(6) 0.84673(14) 0.0193(3) Uani 1 1 d . . . . .
C6 C 0.19853(15) 0.26574(7) 0.19578(14) 0.0201(3) Uani 1 1 d . . . . .
H6 H 0.225151 0.250012 0.129451 0.024 Uiso 1 1 calc R U . . .
C25 C 0.67620(14) 0.37429(6) 0.38270(14) 0.0182(3) Uani 1 1 d . . . . .
H25 H 0.728103 0.405591 0.385725 0.022 Uiso 1 1 calc R U . . .
C12 C 0.21422(15) 0.36661(6) 0.80779(14) 0.0195(3) Uani 1 1 d . . . . .
H12 H 0.143829 0.339186 0.781216 0.023 Uiso 1 1 calc R U . . .
C19 C 0.56014(15) 0.54141(6) 0.85610(14) 0.0195(3) Uani 1 1 d . . . . .
H19 H 0.595773 0.575222 0.890826 0.023 Uiso 1 1 calc R U . . .
C5 C 0.26782(14) 0.16361(6) 0.33145(14) 0.0182(3) Uani 1 1 d . . . . .
H5 H 0.175609 0.158814 0.322102 0.022 Uiso 1 1 calc R U . . .
C18 C 0.62994(15) 0.50449(6) 0.81274(14) 0.0184(3) Uani 1 1 d . . . . .
C27 C 0.82523(15) 0.31589(7) 0.31115(16) 0.0229(3) Uani 1 1 d . . . . .
H27A H 0.890870 0.298197 0.376709 0.034 Uiso 1 1 calc R U . . .
H27B H 0.856085 0.351646 0.294392 0.034 Uiso 1 1 calc R U . . .
H27C H 0.805819 0.292754 0.240014 0.034 Uiso 1 1 calc R U . . .
C28 C 0.52697(15) 0.42940(6) 0.46065(15) 0.0212(3) Uani 1 1 d . . . . .
H28A H 0.437078 0.436631 0.417946 0.032 Uiso 1 1 calc R U . . .
H28B H 0.578732 0.459845 0.447706 0.032 Uiso 1 1 calc R U . . .
H28C H 0.539196 0.425808 0.545913 0.032 Uiso 1 1 calc R U . . .
C22 C 0.35448(16) 0.56294(7) 0.89542(16) 0.0243(3) Uani 1 1 d . . . . .
H22A H 0.264672 0.554625 0.854770 0.036 Uiso 1 1 calc R U . . .
H22B H 0.371061 0.601498 0.882363 0.036 Uiso 1 1 calc R U . . .
H22C H 0.374412 0.556154 0.980897 0.036 Uiso 1 1 calc R U . . .
C7 C 0.34667(16) 0.13606(7) 0.44738(16) 0.0236(3) Uani 1 1 d . . . . .
H7A H 0.437318 0.140038 0.456993 0.035 Uiso 1 1 calc R U . . .
H7B H 0.324887 0.097037 0.444757 0.035 Uiso 1 1 calc R U . . .
H7C H 0.328308 0.153453 0.514644 0.035 Uiso 1 1 calc R U . . .
C21 C 0.76548(15) 0.51673(7) 0.82058(16) 0.0231(3) Uani 1 1 d . . . . .
H21A H 0.823189 0.500018 0.892807 0.035 Uiso 1 1 calc R U . . .
H21B H 0.778641 0.556502 0.823366 0.035 Uiso 1 1 calc R U . . .
H21C H 0.782797 0.501632 0.750665 0.035 Uiso 1 1 calc R U . . .
C15 C 0.01075(15) 0.41380(7) 0.54789(16) 0.0250(3) Uani 1 1 d . . . . .
H15A H 0.004799 0.380218 0.501020 0.038 Uiso 1 1 calc R U . . .
H15B H -0.045956 0.441727 0.499384 0.038 Uiso 1 1 calc R U . . .
H15C H -0.014331 0.405919 0.618389 0.038 Uiso 1 1 calc R U . . .
C10 C 0.05960(16) 0.24969(8) 0.17349(16) 0.0262(3) Uani 1 1 d . . . . .
H10A H 0.051824 0.209657 0.170422 0.039 Uiso 1 1 calc R U . . .
H10B H 0.006921 0.265304 0.097655 0.039 Uiso 1 1 calc R U . . .
H10C H 0.031021 0.263842 0.238099 0.039 Uiso 1 1 calc R U . . .
C16 C 0.18717(17) 0.45062(7) 0.47854(16) 0.0264(4) Uani 1 1 d . . . . .
H16A H 0.273015 0.466241 0.505459 0.040 Uiso 1 1 calc R U . . .
H16B H 0.127476 0.477788 0.430676 0.040 Uiso 1 1 calc R U . . .
H16C H 0.186425 0.417929 0.430264 0.040 Uiso 1 1 calc R U . . .
C14 C 0.16527(16) 0.41434(7) 0.86506(15) 0.0238(3) Uani 1 1 d . . . . .
H14A H 0.233149 0.441462 0.894933 0.036 Uiso 1 1 calc R U . . .
H14B H 0.138772 0.400585 0.931224 0.036 Uiso 1 1 calc R U . . .
H14C H 0.092548 0.431511 0.805686 0.036 Uiso 1 1 calc R U . . .
C13 C 0.32730(17) 0.33782(7) 0.89751(15) 0.0261(3) Uani 1 1 d . . . . .
H13A H 0.356484 0.307709 0.857965 0.039 Uiso 1 1 calc R U . . .
H13B H 0.301062 0.323205 0.963112 0.039 Uiso 1 1 calc R U . . .
H13C H 0.396672 0.364149 0.928818 0.039 Uiso 1 1 calc R U . . .
C8 C 0.29441(17) 0.13792(7) 0.22352(16) 0.0256(3) Uani 1 1 d . . . . .
H8A H 0.241485 0.155840 0.150582 0.038 Uiso 1 1 calc R U . . .
H8B H 0.274382 0.098699 0.219961 0.038 Uiso 1 1 calc R U . . .
H8C H 0.384351 0.142827 0.231105 0.038 Uiso 1 1 calc R U . . .
C9 C 0.21311(18) 0.32802(7) 0.19225(17) 0.0294(4) Uani 1 1 d . . . . .
H9A H 0.186547 0.344788 0.255695 0.044 Uiso 1 1 calc R U . . .
H9B H 0.159846 0.341990 0.114959 0.044 Uiso 1 1 calc R U . . .
H9C H 0.302271 0.337180 0.203845 0.044 Uiso 1 1 calc R U . . .

loop_
_atom_site_aniso_label
_atom_site_aniso_U_11
_atom_site_aniso_U_22
_atom_site_aniso_U_33
_atom_site_aniso_U_23
_atom_site_aniso_U_13
_atom_site_aniso_U_12
P1 0.01372(17) 0.01350(17) 0.01618(18) -0.00247(13) 0.00588(14) -0.00120(12)
P2 0.01533(18) 0.01484(18) 0.01634(19) -0.00264(13) 0.00640(14) -0.00097(13)
N1 0.0152(5) 0.0130(5) 0.0163(6) -0.0014(5) 0.0063(5) -0.0018(4)
N6 0.0171(6) 0.0163(6) 0.0192(6) -0.0008(5) 0.0057(5) -0.0016(5)
N4 0.0159(6) 0.0152(6) 0.0185(6) -0.0010(5) 0.0066(5) -0.0015(4)
N5 0.0146(6) 0.0197(6) 0.0224(7) -0.0025(5) 0.0077(5) -0.0018(5)
N3 0.0177(6) 0.0162(6) 0.0215(6) -0.0027(5) 0.0076(5) -0.0011(5)
N7 0.0197(6) 0.0183(6) 0.0193(6) -0.0026(5) 0.0075(5) -0.0006(5)
N2 0.0162(6) 0.0169(6) 0.0231(7) -0.0038(5) 0.0085(5) -0.0020(5)
C23 0.0151(6) 0.0175(7) 0.0158(7) -0.0009(5) 0.0049(5) -0.0005(5)
C24 0.0146(7) 0.0211(7) 0.0176(7) -0.0007(6) 0.0052(6) -0.0014(5)
C1 0.0151(6) 0.0155(7) 0.0172(7) -0.0010(5) 0.0055(5) -0.0004(5)
C4 0.0141(6) 0.0134(6) 0.0156(7) -0.0013(5) 0.0031(5) 0.0000(5)
C26 0.0175(7) 0.0173(7) 0.0144(7) 0.0002(5) 0.0057(6) -0.0007(5)
C11 0.0189(7) 0.0160(7) 0.0220(8) -0.0023(6) 0.0082(6) 0.0010(5)
C3 0.0166(7) 0.0156(7) 0.0199(7) -0.0020(6) 0.0075(6) -0.0017(5)
C2 0.0171(7) 0.0175(7) 0.0197(7) -0.0003(6) 0.0087(6) -0.0014(5)
C17 0.0179(7) 0.0166(7) 0.0153(7) -0.0003(5) 0.0057(6) -0.0008(5)
C20 0.0235(7) 0.0179(7) 0.0163(7) 0.0005(6) 0.0062(6) 0.0018(6)
C6 0.0207(7) 0.0221(8) 0.0173(7) -0.0020(6) 0.0059(6) -0.0008(6)
C25 0.0159(7) 0.0187(7) 0.0203(7) -0.0016(6) 0.0061(6) -0.0034(5)
C12 0.0214(7) 0.0203(7) 0.0188(7) -0.0026(6) 0.0091(6) -0.0019(6)
C19 0.0233(7) 0.0165(7) 0.0179(7) -0.0013(6) 0.0055(6) -0.0018(6)
C5 0.0169(7) 0.0166(7) 0.0230(8) -0.0035(6) 0.0089(6) -0.0030(5)
C18 0.0211(7) 0.0167(7) 0.0170(7) 0.0005(6) 0.0054(6) -0.0020(6)
C27 0.0158(7) 0.0247(8) 0.0303(8) -0.0042(7) 0.0104(6) -0.0027(6)
C28 0.0235(7) 0.0166(7) 0.0266(8) -0.0020(6) 0.0125(6) -0.0018(6)
C22 0.0291(8) 0.0214(8) 0.0244(8) -0.0023(6) 0.0112(7) 0.0034(6)
C7 0.0265(8) 0.0162(7) 0.0283(9) -0.0001(6) 0.0089(7) 0.0008(6)
C21 0.0221(8) 0.0193(7) 0.0289(9) -0.0025(6) 0.0095(7) -0.0053(6)
C15 0.0192(7) 0.0250(8) 0.0281(8) 0.0007(7) 0.0037(6) 0.0002(6)
C10 0.0189(7) 0.0336(9) 0.0229(8) 0.0024(7) 0.0021(6) -0.0004(6)
C16 0.0310(9) 0.0244(8) 0.0274(9) 0.0062(7) 0.0143(7) 0.0063(7)
C14 0.0268(8) 0.0258(8) 0.0231(8) -0.0040(7) 0.0143(7) -0.0009(6)
C13 0.0314(9) 0.0251(8) 0.0216(8) 0.0012(7) 0.0082(7) 0.0020(7)
C8 0.0304(9) 0.0210(8) 0.0302(9) -0.0091(7) 0.0161(7) -0.0053(6)
C9 0.0335(9) 0.0238(8) 0.0248(8) 0.0054(7) 0.0006(7) -0.0024(7)

loop_
_atom_type_symbol
_atom_type_description
_atom_type_scat_dispersion_real
_atom_type_scat_dispersion_imag
_atom_type_scat_source
C C 0.0181 0.0091 'International Tables Vol C Tables 4.2.6.8 and 6.1.1.4'
H H 0.0000 0.0000 'International Tables Vol C Tables 4.2.6.8 and 6.1.1.4'
N N 0.0311 0.0180 'International Tables Vol C Tables 4.2.6.8 and 6.1.1.4'
P P 0.2955 0.4335 'International Tables Vol C Tables 4.2.6.8 and 6.1.1.4'

loop_
_geom_angle_atom_site_label_1
_geom_angle_atom_site_label_2
_geom_angle_atom_site_label_3
_geom_angle
_geom_angle_site_symmetry_1
_geom_angle_site_symmetry_3
_geom_angle_publ_flag
N2 P1 C4 118.56(7) . . ?
N2 P1 C6 114.10(7) . . ?
N2 P1 C5 105.74(7) . . ?
C4 P1 C6 105.58(7) . . ?
C4 P1 C5 105.12(7) . . ?
C5 P1 C6 106.86(7) . . ?
N3 P2 C1 104.58(7) . . ?
N3 P2 C11 114.81(7) . . ?
N3 P2 C12 118.08(7) . . ?
C1 P2 C11 105.39(7) . . ?
C1 P2 C12 103.65(7) . . ?
C12 P2 C11 108.81(7) . . ?
C1 N1 H1 125.2 . . ?
C4 N1 H1 125.2 . . ?
C4 N1 C1 109.59(12) . . ?
C18 N6 C17 116.65(13) . . ?
C26 N4 C23 117.64(12) . . ?
C24 N5 C23 117.19(13) . . ?
C17 N3 P2 119.68(11) . . ?
C20 N7 C17 117.74(13) . . ?
C23 N2 P1 129.28(11) . . ?
N5 C23 N4 123.98(13) . . ?
N2 C23 N4 120.80(13) . . ?
N2 C23 N5 115.21(13) . . ?
N5 C24 C25 122.26(13) . . ?
N5 C24 C27 116.30(14) . . ?
C25 C24 C27 121.44(14) . . ?
N1 C1 P2 122.05(11) . . ?
N1 C1 C2 107.94(13) . . ?
C2 C1 P2 129.74(11) . . ?
N1 C4 P1 122.75(11) . . ?
N1 C4 C3 107.66(13) . . ?
C3 C4 P1 129.58(11) . . ?
N4 C26 C25 121.26(14) . . ?
N4 C26 C28 116.88(13) . . ?
C25 C26 C28 121.86(13) . . ?
P2 C11 H11 108.1 . . ?
C15 C11 P2 112.52(11) . . ?
C15 C11 H11 108.1 . . ?
C15 C11 C16 110.80(14) . . ?
C16 C11 P2 109.15(10) . . ?
C16 C11 H11 108.1 . . ?
C4 C3 H3 126.2 . . ?
C4 C3 C2 107.56(13) . . ?
C2 C3 H3 126.2 . . ?
C1 C2 C3 107.24(13) . . ?
C1 C2 H2 126.4 . . ?
C3 C2 H2 126.4 . . ?
N6 C17 N3 116.47(13) . . ?
N6 C17 N7 124.15(14) . . ?
N3 C17 N7 119.38(13) . . ?
N7 C20 C19 121.41(14) . . ?
N7 C20 C22 116.97(14) . . ?
C19 C20 C22 121.61(14) . . ?
P1 C6 H6 107.4 . . ?
C10 C6 P1 111.74(11) . . ?
C10 C6 H6 107.4 . . ?
C10 C6 C9 111.03(14) . . ?
C9 C6 P1 111.59(11) . . ?
C9 C6 H6 107.4 . . ?
C24 C25 C26 117.51(14) . . ?
C24 C25 H25 121.2 . . ?
C26 C25 H25 121.2 . . ?
P2 C12 H12 107.3 . . ?
C14 C12 P2 115.39(11) . . ?
C14 C12 H12 107.3 . . ?
C14 C12 C13 111.59(14) . . ?
C13 C12 P2 107.70(11) . . ?
C13 C12 H12 107.3 . . ?
C20 C19 H19 121.3 . . ?
C18 C19 C20 117.42(14) . . ?
C18 C19 H19 121.3 . . ?
P1 C5 H5 108.7 . . ?
C7 C5 P1 110.64(11) . . ?
C7 C5 H5 108.7 . . ?
C7 C5 C8 111.28(13) . . ?
C8 C5 P1 108.76(11) . . ?
C8 C5 H5 108.7 . . ?
N6 C18 C19 122.59(14) . . ?
N6 C18 C21 116.64(14) . . ?
C19 C18 C21 120.77(14) . . ?
C24 C27 H27A 109.5 . . ?
C24 C27 H27B 109.5 . . ?
C24 C27 H27C 109.5 . . ?
H27A C27 H27B 109.5 . . ?
H27A C27 H27C 109.5 . . ?
H27B C27 H27C 109.5 . . ?
C26 C28 H28A 109.5 . . ?
C26 C28 H28B 109.5 . . ?
C26 C28 H28C 109.5 . . ?
H28A C28 H28B 109.5 . . ?
H28A C28 H28C 109.5 . . ?
H28B C28 H28C 109.5 . . ?
C20 C22 H22A 109.5 . . ?
C20 C22 H22B 109.5 . . ?
C20 C22 H22C 109.5 . . ?
H22A C22 H22B 109.5 . . ?
H22A C22 H22C 109.5 . . ?
H22B C22 H22C 109.5 . . ?
C5 C7 H7A 109.5 . . ?
C5 C7 H7B 109.5 . . ?
C5 C7 H7C 109.5 . . ?
H7A C7 H7B 109.5 . . ?
H7A C7 H7C 109.5 . . ?
H7B C7 H7C 109.5 . . ?
C18 C21 H21A 109.5 . . ?
C18 C21 H21B 109.5 . . ?
C18 C21 H21C 109.5 . . ?
H21A C21 H21B 109.5 . . ?
H21A C21 H21C 109.5 . . ?
H21B C21 H21C 109.5 . . ?
C11 C15 H15A 109.5 . . ?
C11 C15 H15B 109.5 . . ?
C11 C15 H15C 109.5 . . ?
H15A C15 H15B 109.5 . . ?
H15A C15 H15C 109.5 . . ?
H15B C15 H15C 109.5 . . ?
C6 C10 H10A 109.5 . . ?
C6 C10 H10B 109.5 . . ?
C6 C10 H10C 109.5 . . ?
H10A C10 H10B 109.5 . . ?
H10A C10 H10C 109.5 . . ?
H10B C10 H10C 109.5 . . ?
C11 C16 H16A 109.5 . . ?
C11 C16 H16B 109.5 . . ?
C11 C16 H16C 109.5 . . ?
H16A C16 H16B 109.5 . . ?
H16A C16 H16C 109.5 . . ?
H16B C16 H16C 109.5 . . ?
C12 C14 H14A 109.5 . . ?
C12 C14 H14B 109.5 . . ?
C12 C14 H14C 109.5 . . ?
H14A C14 H14B 109.5 . . ?
H14A C14 H14C 109.5 . . ?
H14B C14 H14C 109.5 . . ?
C12 C13 H13A 109.5 . . ?
C12 C13 H13B 109.5 . . ?
C12 C13 H13C 109.5 . . ?
H13A C13 H13B 109.5 . . ?
H13A C13 H13C 109.5 . . ?
H13B C13 H13C 109.5 . . ?
C5 C8 H8A 109.5 . . ?
C5 C8 H8B 109.5 . . ?
C5 C8 H8C 109.5 . . ?
H8A C8 H8B 109.5 . . ?
H8A C8 H8C 109.5 . . ?
H8B C8 H8C 109.5 . . ?
C6 C9 H9A 109.5 . . ?
C6 C9 H9B 109.5 . . ?
C6 C9 H9C 109.5 . . ?
H9A C9 H9B 109.5 . . ?
H9A C9 H9C 109.5 . . ?
H9B C9 H9C 109.5 . . ?

loop_
_geom_bond_atom_site_label_1
_geom_bond_atom_site_label_2
_geom_bond_distance
_geom_bond_site_symmetry_2
_geom_bond_publ_flag
P1 N2 1.5875(13) . ?
P1 C4 1.7985(15) . ?
P1 C6 1.8303(17) . ?
P1 C5 1.8202(15) . ?
P2 N3 1.6087(13) . ?
P2 C1 1.7928(15) . ?
P2 C11 1.8420(16) . ?
P2 C12 1.8383(16) . ?
N1 H1 0.8800 . ?
N1 C1 1.3697(19) . ?
N1 C4 1.3686(18) . ?
N6 C17 1.3604(19) . ?
N6 C18 1.338(2) . ?
N4 C23 1.3639(19) . ?
N4 C26 1.3431(19) . ?
N5 C23 1.3575(19) . ?
N5 C24 1.336(2) . ?
N3 C17 1.361(2) . ?
N7 C17 1.364(2) . ?
N7 C20 1.337(2) . ?
N2 C23 1.3555(19) . ?
C24 C25 1.390(2) . ?
C24 C27 1.503(2) . ?
C1 C2 1.386(2) . ?
C4 C3 1.388(2) . ?
C26 C25 1.392(2) . ?
C26 C28 1.496(2) . ?
C11 H11 1.0000 . ?
C11 C15 1.527(2) . ?
C11 C16 1.530(2) . ?
C3 H3 0.9500 . ?
C3 C2 1.408(2) . ?
C2 H2 0.9500 . ?
C20 C19 1.389(2) . ?
C20 C22 1.502(2) . ?
C6 H6 1.0000 . ?
C6 C10 1.529(2) . ?
C6 C9 1.530(2) . ?
C25 H25 0.9500 . ?
C12 H12 1.0000 . ?
C12 C14 1.531(2) . ?
C12 C13 1.533(2) . ?
C19 H19 0.9500 . ?
C19 C18 1.388(2) . ?
C5 H5 1.0000 . ?
C5 C7 1.530(2) . ?
C5 C8 1.535(2) . ?
C18 C21 1.506(2) . ?
C27 H27A 0.9800 . ?
C27 H27B 0.9800 . ?
C27 H27C 0.9800 . ?
C28 H28A 0.9800 . ?
C28 H28B 0.9800 . ?
C28 H28C 0.9800 . ?
C22 H22A 0.9800 . ?
C22 H22B 0.9800 . ?
C22 H22C 0.9800 . ?
C7 H7A 0.9800 . ?
C7 H7B 0.9800 . ?
C7 H7C 0.9800 . ?
C21 H21A 0.9800 . ?
C21 H21B 0.9800 . ?
C21 H21C 0.9800 . ?
C15 H15A 0.9800 . ?
C15 H15B 0.9800 . ?
C15 H15C 0.9800 . ?
C10 H10A 0.9800 . ?
C10 H10B 0.9800 . ?
C10 H10C 0.9800 . ?
C16 H16A 0.9800 . ?
C16 H16B 0.9800 . ?
C16 H16C 0.9800 . ?
C14 H14A 0.9800 . ?
C14 H14B 0.9800 . ?
C14 H14C 0.9800 . ?
C13 H13A 0.9800 . ?
C13 H13B 0.9800 . ?
C13 H13C 0.9800 . ?
C8 H8A 0.9800 . ?
C8 H8B 0.9800 . ?
C8 H8C 0.9800 . ?
C9 H9A 0.9800 . ?
C9 H9B 0.9800 . ?
C9 H9C 0.9800 . ?

loop_
_geom_torsion_atom_site_label_1
_geom_torsion_atom_site_label_2
_geom_torsion_atom_site_label_3
_geom_torsion_atom_site_label_4
_geom_torsion
_geom_torsion_site_symmetry_1
_geom_torsion_site_symmetry_2
_geom_torsion_site_symmetry_3
_geom_torsion_site_symmetry_4
_geom_torsion_publ_flag
P1 N2 C23 N4 21.0(2) . . . . ?
P1 N2 C23 N5 -159.61(12) . . . . ?
P1 C4 C3 C2 -179.03(12) . . . . ?
P2 N3 C17 N6 -176.90(11) . . . . ?
P2 N3 C17 N7 3.0(2) . . . . ?
P2 C1 C2 C3 174.90(12) . . . . ?
N1 C1 C2 C3 0.95(17) . . . . ?
N1 C4 C3 C2 -0.28(17) . . . . ?
N4 C26 C25 C24 -1.8(2) . . . . ?
N5 C24 C25 C26 1.6(2) . . . . ?
N3 P2 C1 N1 -33.47(14) . . . . ?
N3 P2 C1 C2 153.33(15) . . . . ?
N3 P2 C11 C15 167.79(11) . . . . ?
N3 P2 C11 C16 44.36(14) . . . . ?
N3 P2 C12 C14 93.80(13) . . . . ?
N3 P2 C12 C13 -31.58(14) . . . . ?
N7 C20 C19 C18 -1.6(2) . . . . ?
N2 P1 C4 N1 38.93(15) . . . . ?
N2 P1 C4 C3 -142.48(14) . . . . ?
N2 P1 C6 C10 167.62(11) . . . . ?
N2 P1 C6 C9 -67.41(14) . . . . ?
N2 P1 C5 C7 60.70(12) . . . . ?
N2 P1 C5 C8 -61.82(13) . . . . ?
C23 N4 C26 C25 -1.0(2) . . . . ?
C23 N4 C26 C28 179.23(14) . . . . ?
C23 N5 C24 C25 1.3(2) . . . . ?
C23 N5 C24 C27 -178.55(14) . . . . ?
C24 N5 C23 N4 -4.5(2) . . . . ?
C24 N5 C23 N2 176.15(14) . . . . ?
C1 P2 N3 C17 174.90(12) . . . . ?
C1 P2 C11 C15 53.27(13) . . . . ?
C1 P2 C11 C16 -70.15(12) . . . . ?
C1 P2 C12 C14 -151.17(12) . . . . ?
C1 P2 C12 C13 83.45(12) . . . . ?
C1 N1 C4 P1 179.75(11) . . . . ?
C1 N1 C4 C3 0.89(17) . . . . ?
C4 P1 N2 C23 -57.19(17) . . . . ?
C4 P1 C6 C10 -60.44(13) . . . . ?
C4 P1 C6 C9 64.54(13) . . . . ?
C4 P1 C5 C7 -65.50(12) . . . . ?
C4 P1 C5 C8 171.98(11) . . . . ?
C4 N1 C1 P2 -175.66(10) . . . . ?
C4 N1 C1 C2 -1.15(17) . . . . ?
C4 C3 C2 C1 -0.42(18) . . . . ?
C26 N4 C23 N5 4.3(2) . . . . ?
C26 N4 C23 N2 -176.32(14) . . . . ?
C11 P2 N3 C17 59.91(14) . . . . ?
C11 P2 C1 N1 87.95(13) . . . . ?
C11 P2 C1 C2 -85.25(16) . . . . ?
C11 P2 C12 C14 -39.37(14) . . . . ?
C11 P2 C12 C13 -164.75(11) . . . . ?
C17 N6 C18 C19 1.0(2) . . . . ?
C17 N6 C18 C21 -178.80(14) . . . . ?
C17 N7 C20 C19 0.6(2) . . . . ?
C17 N7 C20 C22 -178.54(14) . . . . ?
C20 N7 C17 N6 1.4(2) . . . . ?
C20 N7 C17 N3 -178.48(14) . . . . ?
C20 C19 C18 N6 0.8(2) . . . . ?
C20 C19 C18 C21 -179.38(15) . . . . ?
C6 P1 N2 C23 68.15(16) . . . . ?
C6 P1 C4 N1 -90.45(13) . . . . ?
C6 P1 C4 C3 88.14(15) . . . . ?
C6 P1 C5 C7 -177.38(11) . . . . ?
C6 P1 C5 C8 60.10(13) . . . . ?
C12 P2 N3 C17 -70.58(14) . . . . ?
C12 P2 C1 N1 -157.78(12) . . . . ?
C12 P2 C1 C2 29.02(16) . . . . ?
C12 P2 C11 C15 -57.35(13) . . . . ?
C12 P2 C11 C16 179.22(11) . . . . ?
C5 P1 N2 C23 -174.70(14) . . . . ?
C5 P1 C4 N1 156.77(12) . . . . ?
C5 P1 C4 C3 -24.64(16) . . . . ?
C5 P1 C6 C10 51.12(13) . . . . ?
C5 P1 C6 C9 176.10(12) . . . . ?
C18 N6 C17 N3 177.70(13) . . . . ?
C18 N6 C17 N7 -2.2(2) . . . . ?
C27 C24 C25 C26 -178.49(15) . . . . ?
C28 C26 C25 C24 177.95(14) . . . . ?
C22 C20 C19 C18 177.43(15) . . . . ?
